data_4308429
loop_
_publ_author_name
'Newell, Rachel'
'Appel, Aaron'
'DuBois, D. L.'
'Rakowski DuBois, Mary'

_publ_section_title
;
 Studies of Bicarbonate Binding by Dinuclear and Mononuclear Ni(II) Complexes
;
_journal_coden_ASTM INOCAJ
_journal_issue 2
_journal_name_full 'Inorganic Chemistry'
_journal_page_first 365
_journal_page_last 373
_journal_paper_doi 10.1021/ic049202c
_journal_volume 44
_journal_year 2005
_chemical_formula_sum 'C73 H140 Cl4 N16 Ni4 O24'
_chemical_formula_weight 2002.65
_chemical_name_common '[Ni2(o-xyl-DMC2)(CO3)](ClO4)2(C2H5)2O(CH3)2CO'
_space_group_IT_number 2
_symmetry_cell_setting triclinic
_symmetry_space_group_name_Hall '-P 1'
_symmetry_space_group_name_H-M 'P -1'
_atom_sites_solution_hydrogens geom
_atom_sites_solution_primary direct
_atom_sites_solution_secondary difmap
_audit_creation_method SHELXL-97
_cell_angle_alpha 80.5260(10)
_cell_angle_beta 79.9220(10)
_cell_angle_gamma 83.1770(10)
_cell_formula_units_Z 2
_cell_length_a 8.4384(4)
_cell_length_b 12.2522(7)
_cell_length_c 22.1306(11)
_cell_measurement_reflns_used 4119
_cell_measurement_temperature 143(2)
_cell_measurement_theta_max 29.058
_cell_measurement_theta_min 2.7165
_cell_volume 2212.5(2)
_computing_cell_refinement 'Bruker XSCANS'
_computing_data_collection 'Bruker XSCANS'
_computing_data_reduction 'Bruker SHELXTL'
_computing_molecular_graphics 'Bruker SHELXTL'
_computing_publication_material 'Bruker SHELXTL'
_computing_structure_refinement 'SHELXL-97 (Sheldrick, 1997)'
_computing_structure_solution 'SHELXS-97 (Sheldrick, 1990)'
_diffrn_ambient_temperature 143(2)
_diffrn_measured_fraction_theta_full 0.999
_diffrn_measured_fraction_theta_max 0.999
_diffrn_measurement_device_type 'Bruker P4'
_diffrn_measurement_method '\w scans'
_diffrn_radiation_monochromator graphite
_diffrn_radiation_source 'fine-focus sealed tube'
_diffrn_radiation_type MoK\a
_diffrn_radiation_wavelength 0.71073
_diffrn_reflns_av_R_equivalents 0.1012
_diffrn_reflns_av_sigmaI/netI 0.1122
_diffrn_reflns_limit_h_max 10
_diffrn_reflns_limit_h_min -10
_diffrn_reflns_limit_k_max 14
_diffrn_reflns_limit_k_min -13
_diffrn_reflns_limit_l_max 25
_diffrn_reflns_limit_l_min -26
_diffrn_reflns_number 14501
_diffrn_reflns_theta_full 25.03
_diffrn_reflns_theta_max 25.03
_diffrn_reflns_theta_min 2.06
_exptl_absorpt_coefficient_mu 1.040
_exptl_absorpt_correction_T_max 1.00
_exptl_absorpt_correction_T_min 0.08046
_exptl_absorpt_correction_type multi-scan
_exptl_crystal_colour purple
_exptl_crystal_density_diffrn 1.503
_exptl_crystal_density_method 'not measured'
_exptl_crystal_description cubes
_exptl_crystal_F_000 1062
_exptl_crystal_size_max .25
_exptl_crystal_size_mid .25
_exptl_crystal_size_min .1
_refine_diff_density_max 0.962
_refine_diff_density_min -0.740
_refine_diff_density_rms 0.106
_refine_ls_extinction_method none
_refine_ls_goodness_of_fit_ref 1.022
_refine_ls_hydrogen_treatment mixed
_refine_ls_matrix_type full
_refine_ls_number_parameters 598
_refine_ls_number_reflns 7794
_refine_ls_number_restraints 9
_refine_ls_restrained_S_all 1.022
_refine_ls_R_factor_all 0.1121
_refine_ls_R_factor_gt 0.0729
_refine_ls_shift/su_max 0.002
_refine_ls_shift/su_mean 0.000
_refine_ls_structure_factor_coef Fsqd
_refine_ls_weighting_details 'calc w=1/[\s^2^(Fo^2^)+(0.0985P)^2^+2.4986P] where P=(Fo^2^+2Fc^2^)/3'
_refine_ls_weighting_scheme calc
_refine_ls_wR_factor_gt 0.1829
_refine_ls_wR_factor_ref 0.2034
_reflns_number_gt 5192
_reflns_number_total 7794
_reflns_threshold_expression >2sigma(I)
_cod_data_source_file ic049202csi20041112_031756.cif
_cod_data_source_block rachel4m
_cod_depositor_comments
;
The following automatic conversions were performed:
'_symmetry_cell_setting' value 'Triclinic' changed to 'triclinic'
according to '/home/saulius/struct/CIF-dictionaries/cif_core.dic'
dictionary named 'cif_core.dic' version 2.4.1 from
2010-06-29.

'_exptl_absorpt_correction_type' value 'multiscan' changed to
'multi-scan' according to
'/home/saulius/struct/CIF-dictionaries/cif_core.dic' dictionary named
'cif_core.dic' version 2.4.1 from 2010-06-29.

Automatic conversion script
Id: cif_fix_enum 1527 2010-12-29 10:47:43Z saulius 
;
_cod_database_code 4308429

loop_
_symmetry_equiv_pos_as_xyz
'x, y, z'
'-x, -y, -z'

loop_
_atom_site_label
_atom_site_type_symbol
_atom_site_fract_x
_atom_site_fract_y
_atom_site_fract_z
_atom_site_U_iso_or_equiv
_atom_site_adp_type
_atom_site_occupancy
_atom_site_symmetry_multiplicity
_atom_site_calc_flag
_atom_site_refinement_flags
_atom_site_disorder_assembly
_atom_site_disorder_group
Ni1 Ni 0.80085(9) 0.63926(6) 0.33959(3) 0.0249(2) Uani 1 1 d . . .
Ni2 Ni 0.49455(9) 1.08734(7) 0.23597(4) 0.0301(2) Uani 1 1 d . . .
N1 N 0.3604(6) 0.9968(5) 0.1953(3) 0.0364(13) Uani 1 1 d . . .
H1 H 0.3887 0.9221 0.2085 0.044 Uiso 1 1 calc R . .
N2 N 0.2846(6) 1.1103(5) 0.2988(3) 0.0392(14) Uani 1 1 d . . .
H2 H 0.2333 1.1801 0.2870 0.047 Uiso 1 1 calc R . .
N3 N 0.6150(6) 1.1923(4) 0.2719(2) 0.0340(12) Uani 1 1 d . . .
H3 H 0.5735 1.2648 0.2598 0.041 Uiso 1 1 calc R . .
N4 N 0.7013(6) 1.0766(4) 0.1701(2) 0.0279(11) Uani 1 1 d . . .
H4 H 0.7630 1.0130 0.1848 0.033 Uiso 1 1 calc R . .
N5 N 0.7433(6) 0.5769(4) 0.2655(2) 0.0300(12) Uani 1 1 d . . .
H5 H 0.6868 0.6349 0.2431 0.036 Uiso 1 1 calc R . .
N6 N 0.6007(6) 0.5653(4) 0.3918(2) 0.0297(12) Uani 1 1 d . . .
H6 H 0.6366 0.4991 0.4146 0.036 Uiso 1 1 calc R . .
N7 N 0.8613(6) 0.6890(4) 0.4169(2) 0.0333(12) Uani 1 1 d . . .
H7 H 0.9044 0.6266 0.4408 0.040 Uiso 1 1 calc R . .
N8 N 1.0157(5) 0.6969(4) 0.2923(2) 0.0290(12) Uani 1 1 d . . .
H8 H 0.9894 0.7676 0.2718 0.035 Uiso 1 1 calc R . .
C1 C 0.7443(9) 0.7924(5) 0.0857(3) 0.0391(16) Uani 1 1 d . . .
C2 C 0.8896(9) 0.7357(5) 0.1008(3) 0.0385(16) Uani 1 1 d . . .
C3 C 0.9916(11) 0.6821(6) 0.0554(3) 0.054(2) Uani 1 1 d . . .
H3A H 1.0926 0.6465 0.0647 0.065 Uiso 1 1 calc R . .
C4 C 0.9530(14) 0.6784(7) -0.0017(4) 0.075(3) Uani 1 1 d . . .
H4A H 1.0253 0.6411 -0.0313 0.090 Uiso 1 1 calc R . .
C5 C 0.8049(16) 0.7308(7) -0.0154(4) 0.087(4) Uani 1 1 d . . .
H5A H 0.7733 0.7272 -0.0541 0.104 Uiso 1 1 calc R . .
C6 C 0.7051(13) 0.7876(6) 0.0272(4) 0.065(3) Uani 1 1 d . . .
H6A H 0.6061 0.8249 0.0167 0.078 Uiso 1 1 calc R . .
C7 C 0.6249(8) 0.8580(5) 0.1298(3) 0.0364(15) Uani 1 1 d . . .
H7A H 0.6749 0.8606 0.1667 0.051 Uiso 1 1 calc R . .
H7B H 0.5277 0.8169 0.1440 0.051 Uiso 1 1 calc R . .
C8 C 0.5704(7) 0.9783(5) 0.1026(3) 0.0303(14) Uani 1 1 d . . .
H8A H 0.5760 0.9763 0.0572 0.042 Uiso 1 1 calc R . .
C9 C 0.6889(7) 1.0647(5) 0.1057(3) 0.0330(15) Uani 1 1 d . . .
H9 H 0.6414 1.1382 0.0866 0.046 Uiso 1 1 calc R . .
C10 C 0.8537(7) 1.0421(6) 0.0666(3) 0.0348(15) Uani 1 1 d . . .
H10A H 0.9179 1.1048 0.0638 0.049 Uiso 1 1 calc R . .
H10B H 0.8390 1.0327 0.0248 0.049 Uiso 1 1 calc R . .
H10C H 0.9100 0.9742 0.0859 0.049 Uiso 1 1 calc R . .
C11 C 0.7922(7) 1.1706(5) 0.1742(3) 0.0305(14) Uani 1 1 d . . .
H11A H 0.7442 1.2404 0.1523 0.043 Uiso 1 1 calc R . .
H11B H 0.9062 1.1575 0.1545 0.043 Uiso 1 1 calc R . .
C12 C 0.7837(7) 1.1796(6) 0.2423(3) 0.0353(15) Uani 1 1 d . . .
H12A H 0.8397 1.1120 0.2632 0.049 Uiso 1 1 calc R . .
H12B H 0.8388 1.2445 0.2462 0.049 Uiso 1 1 calc R . .
C13 C 0.5970(9) 1.1727(7) 0.3408(3) 0.0486(19) Uani 1 1 d . . .
H13A H 0.6612 1.2237 0.3547 0.068 Uiso 1 1 calc R . .
H13B H 0.6393 1.0955 0.3549 0.068 Uiso 1 1 calc R . .
C14 C 0.4203(9) 1.1916(7) 0.3699(4) 0.0492(19) Uani 1 1 d . . .
H14A H 0.4152 1.1945 0.4147 0.069 Uiso 1 1 calc R . .
H14B H 0.3752 1.2649 0.3508 0.069 Uiso 1 1 calc R . .
C15 C 0.3140(8) 1.1038(6) 0.3631(3) 0.0444(18) Uani 1 1 d . . .
H15A H 0.3665 1.0292 0.3765 0.062 Uiso 1 1 calc R . .
H15B H 0.2091 1.1133 0.3907 0.062 Uiso 1 1 calc R . .
C16 C 0.1819(8) 1.0253(6) 0.2915(3) 0.0450(18) Uani 1 1 d . . .
H16A H 0.0690 1.0438 0.3109 0.063 Uiso 1 1 calc R . .
H16B H 0.2209 0.9517 0.3124 0.063 Uiso 1 1 calc R . .
C17 C 0.1886(7) 1.0216(6) 0.2235(3) 0.0439(18) Uani 1 1 d . . .
H17A H 0.1228 0.9633 0.2179 0.061 Uiso 1 1 calc R . .
H17B H 0.1442 1.0940 0.2030 0.061 Uiso 1 1 calc R . .
C18 C 0.3909(7) 1.0131(5) 0.1258(3) 0.0358(16) Uani 1 1 d . . .
H18 H 0.3712 1.0945 0.1113 0.050 Uiso 1 1 calc R . .
C19 C 0.2803(8) 0.9544(7) 0.0971(3) 0.049(2) Uani 1 1 d . . .
H19A H 0.3035 0.8738 0.1072 0.069 Uiso 1 1 calc R . .
H19B H 0.2984 0.9759 0.0520 0.069 Uiso 1 1 calc R . .
H19C H 0.1674 0.9758 0.1137 0.069 Uiso 1 1 calc R . .
C20 C 0.9393(7) 0.7322(5) 0.1638(3) 0.0298(14) Uani 1 1 d . . .
H20A H 0.8447 0.7608 0.1920 0.042 Uiso 1 1 calc R . .
H20B H 1.0238 0.7840 0.1591 0.042 Uiso 1 1 calc R . .
C21 C 1.0043(8) 0.6173(5) 0.1957(3) 0.0339(15) Uani 1 1 d . . .
H21 H 1.0821 0.5843 0.1625 0.048 Uiso 1 1 calc R . .
C22 C 0.8796(7) 0.5317(5) 0.2200(3) 0.0324(14) Uani 1 1 d . . .
H22 H 0.9359 0.4655 0.2430 0.045 Uiso 1 1 calc R . .
C23 C 0.8174(9) 0.4919(6) 0.1674(3) 0.0419(17) Uani 1 1 d . . .
H23A H 0.7536 0.4288 0.1843 0.059 Uiso 1 1 calc R . .
H23B H 0.9092 0.4688 0.1371 0.059 Uiso 1 1 calc R . .
H23C H 0.7494 0.5525 0.1472 0.059 Uiso 1 1 calc R . .
C24 C 0.6254(8) 0.4923(6) 0.2933(3) 0.0374(15) Uani 1 1 d . . .
H24A H 0.6835 0.4215 0.3096 0.052 Uiso 1 1 calc R . .
H24B H 0.5647 0.4777 0.2614 0.052 Uiso 1 1 calc R . .
C25 C 0.5103(7) 0.5393(6) 0.3455(3) 0.0359(15) Uani 1 1 d . . .
H25A H 0.4481 0.6076 0.3283 0.050 Uiso 1 1 calc R . .
H25B H 0.4328 0.4846 0.3656 0.050 Uiso 1 1 calc R . .
C26 C 0.5002(8) 0.6355(6) 0.4351(3) 0.0376(16) Uani 1 1 d . . .
H26A H 0.4057 0.5963 0.4570 0.053 Uiso 1 1 calc R . .
H26B H 0.4595 0.7056 0.4111 0.053 Uiso 1 1 calc R . .
C27 C 0.5951(8) 0.6626(6) 0.4828(3) 0.0402(16) Uani 1 1 d . . .
H27A H 0.5180 0.6953 0.5156 0.056 Uiso 1 1 calc R . .
H27B H 0.6476 0.5924 0.5026 0.056 Uiso 1 1 calc R . .
C28 C 0.7238(8) 0.7420(6) 0.4565(3) 0.0391(16) Uani 1 1 d . . .
H28A H 0.6755 0.8084 0.4318 0.055 Uiso 1 1 calc R . .
H28B H 0.7635 0.7668 0.4911 0.055 Uiso 1 1 calc R . .
C29 C 0.9909(8) 0.7626(6) 0.3925(3) 0.0349(15) Uani 1 1 d . . .
H29A H 1.0503 0.7705 0.4261 0.049 Uiso 1 1 calc R . .
H29B H 0.9441 0.8372 0.3760 0.049 Uiso 1 1 calc R . .
C30 C 1.1055(7) 0.7119(6) 0.3411(3) 0.0350(15) Uani 1 1 d . . .
H30A H 1.1920 0.7612 0.3233 0.049 Uiso 1 1 calc R . .
H30B H 1.1566 0.6391 0.3584 0.049 Uiso 1 1 calc R . .
C31 C 1.1079(7) 0.6321(5) 0.2447(3) 0.0310(14) Uani 1 1 d . . .
H31 H 1.1372 0.5562 0.2666 0.043 Uiso 1 1 calc R . .
C32 C 1.2664(7) 0.6802(6) 0.2137(3) 0.0379(16) Uani 1 1 d . . .
H32A H 1.2436 0.7578 0.1957 0.053 Uiso 1 1 calc R . .
H32B H 1.3194 0.6372 0.1809 0.053 Uiso 1 1 calc R . .
H32C H 1.3376 0.6763 0.2447 0.053 Uiso 1 1 calc R . .
C33 C 0.6760(7) 0.8741(5) 0.2902(3) 0.0263(13) Uani 1 1 d . . .
O1 O 0.8135(5) 0.9037(3) 0.26374(19) 0.0318(10) Uani 1 1 d . . .
O2 O 0.6535(5) 0.7751(3) 0.3180(2) 0.0348(10) Uani 1 1 d . . .
O3 O 0.5473(5) 0.9450(3) 0.2902(2) 0.0354(10) Uani 1 1 d . . .
O4 O 0.1469(6) 1.3052(5) 0.2050(3) 0.0746(19) Uani 1 1 d . . .
O5 O 0.4131(6) 1.2454(4) 0.1672(2) 0.0447(12) Uani 1 1 d . . .
O6 O 0.2928(8) 1.4203(5) 0.1277(3) 0.078(2) Uani 1 1 d . . .
O7 O 0.3559(8) 1.3860(5) 0.2282(4) 0.090(3) Uani 1 1 d . . .
Cl1 Cl 0.9626(2) 0.38234(17) 0.40909(10) 0.0576(6) Uani 1 1 d D . .
Cl2 Cl 0.30177(18) 1.34195(13) 0.18224(8) 0.0360(4) Uani 1 1 d . . .
O8B O 0.8446(16) 0.3977(15) 0.4607(5) 0.048(5) Uiso 0.33 1 d PD . .
O8 O 1.0742(17) 0.2888(9) 0.4063(8) 0.045(4) Uiso 0.33 1 d PD . .
O8A O 0.974(3) 0.3032(19) 0.3690(11) 0.097(10) Uiso 0.33 1 d PD . .
O9B O 1.0928(18) 0.4168(19) 0.4304(10) 0.082(6) Uiso 0.33 1 d PD . .
O10B O 1.013(4) 0.2815(12) 0.3865(13) 0.079(7) Uiso 0.33 1 d PD . .
O9 O 0.8119(10) 0.3661(14) 0.4459(8) 0.029(4) Uiso 0.33 1 d PD . .
O9A O 1.1028(13) 0.3380(17) 0.4334(8) 0.062(5) Uiso 0.33 1 d PD . .
O10 O 0.982(4) 0.431(2) 0.4601(8) 0.111(8) Uiso 0.33 1 d PD . .
O10A O 0.8068(8) 0.3471(13) 0.4276(8) 0.041(5) Uiso 0.33 1 d PD . .
O11 O 0.9529(6) 0.4714(4) 0.3607(2) 0.0506(13) Uani 1 1 d . . .
O12 O 0.4070(18) 1.6597(13) 0.0530(8) 0.107(6) Uani 0.50 1 d P A -1
O13 O 0.010(3) 0.9673(12) 0.4940(8) 0.082(4) Uani 0.50 1 d P B -1
C34 C 0.588(2) 1.5035(18) 0.0300(10) 0.068(5) Uani 0.50 1 d P A -1
H34A H 0.6780 1.5182 -0.0038 0.095 Uiso 0.50 1 calc PR A -1
H34B H 0.5565 1.4286 0.0310 0.095 Uiso 0.50 1 calc PR A -1
H34C H 0.6207 1.5090 0.0696 0.095 Uiso 0.50 1 calc PR A -1
C35 C 0.451(2) 1.5845(15) 0.0198(8) 0.059(4) Uani 0.50 1 d P A -1
C36 C 0.355(2) 1.574(2) -0.0297(8) 0.075(6) Uani 0.50 1 d P A -1
H36A H 0.2711 1.5234 -0.0125 0.104 Uiso 0.50 1 calc PR A -1
H36B H 0.4264 1.5448 -0.0643 0.104 Uiso 0.50 1 calc PR A -1
H36C H 0.3034 1.6474 -0.0445 0.104 Uiso 0.50 1 calc PR A -1
C37 C 0.272(4) 0.879(3) 0.5020(12) 0.136(14) Uani 0.50 1 d P B -1
H37A H 0.2238 0.8077 0.5092 0.191 Uiso 0.50 1 calc PR B -1
H37B H 0.3711 0.8688 0.5206 0.191 Uiso 0.50 1 calc PR B -1
H37C H 0.2986 0.9030 0.4573 0.191 Uiso 0.50 1 calc PR B -1
C38 C 0.146(8) 0.970(5) 0.533(2) 0.22(5) Uani 0.50 1 d P B -1
H38A H 0.1109 0.9473 0.5779 0.309 Uiso 0.50 1 calc PR B -1
H38B H 0.1887 1.0441 0.5260 0.309 Uiso 0.50 1 calc PR B -1
C39 C -0.132(4) 1.050(3) 0.496(2) 0.112(15) Uani 0.50 1 d P B -1
H39A H -0.1494 1.0707 0.5378 0.156 Uiso 0.50 1 calc PR B -1
H39B H -0.0952 1.1157 0.4670 0.156 Uiso 0.50 1 calc PR B -1
C40 C -0.285(4) 1.041(3) 0.4841(16) 0.123(11) Uiso 0.50 1 d P B -1
H40A H -0.2947 1.0763 0.4416 0.172 Uiso 0.50 1 calc PR B -1
H40B H -0.3652 1.0791 0.5134 0.172 Uiso 0.50 1 calc PR B -1
H40C H -0.3045 0.9628 0.4891 0.172 Uiso 0.50 1 calc PR B -1

loop_
_atom_site_aniso_label
_atom_site_aniso_U_11
_atom_site_aniso_U_22
_atom_site_aniso_U_33
_atom_site_aniso_U_23
_atom_site_aniso_U_13
_atom_site_aniso_U_12
Ni1 0.0220(4) 0.0219(4) 0.0283(4) 0.0004(3) -0.0039(3) 0.0019(3)
Ni2 0.0188(4) 0.0265(5) 0.0405(5) 0.0029(3) -0.0022(3) 0.0011(3)
N1 0.017(3) 0.040(3) 0.048(3) 0.006(3) -0.005(2) -0.003(2)
N2 0.033(3) 0.030(3) 0.048(3) 0.004(3) 0.000(3) 0.003(2)
N3 0.029(3) 0.030(3) 0.040(3) -0.005(2) 0.001(2) 0.003(2)
N4 0.020(2) 0.025(3) 0.037(3) 0.001(2) -0.005(2) -0.002(2)
N5 0.023(3) 0.027(3) 0.039(3) -0.004(2) -0.005(2) 0.000(2)
N6 0.024(3) 0.026(3) 0.031(3) 0.006(2) 0.000(2) 0.005(2)
N7 0.032(3) 0.033(3) 0.032(3) 0.002(2) -0.004(2) -0.005(2)
N8 0.020(2) 0.026(3) 0.037(3) 0.001(2) -0.005(2) 0.007(2)
C1 0.060(4) 0.025(3) 0.034(4) 0.002(3) -0.018(3) -0.003(3)
C2 0.056(4) 0.027(4) 0.031(4) 0.000(3) -0.010(3) 0.003(3)
C3 0.086(6) 0.026(4) 0.039(4) 0.003(3) 0.003(4) 0.010(4)
C4 0.147(10) 0.036(5) 0.031(4) -0.003(3) 0.000(5) 0.010(5)
C5 0.193(12) 0.032(5) 0.043(5) -0.001(4) -0.051(6) -0.003(6)
C6 0.125(8) 0.029(4) 0.055(5) -0.009(4) -0.057(5) 0.005(5)
C7 0.034(3) 0.031(4) 0.045(4) 0.006(3) -0.019(3) -0.002(3)
C8 0.024(3) 0.028(3) 0.038(4) 0.008(3) -0.011(3) -0.005(3)
C9 0.025(3) 0.036(4) 0.038(4) -0.001(3) -0.007(3) -0.004(3)
C10 0.024(3) 0.035(4) 0.045(4) -0.006(3) -0.006(3) -0.001(3)
C11 0.024(3) 0.025(3) 0.041(4) 0.001(3) -0.004(3) -0.004(2)
C12 0.026(3) 0.033(4) 0.046(4) -0.003(3) -0.003(3) -0.006(3)
C13 0.042(4) 0.050(5) 0.054(5) -0.018(4) -0.006(3) 0.004(3)
C14 0.043(4) 0.049(5) 0.053(5) -0.016(4) 0.004(3) -0.002(3)
C15 0.039(4) 0.043(4) 0.042(4) 0.001(3) 0.010(3) 0.001(3)
C16 0.020(3) 0.045(4) 0.063(5) 0.003(4) 0.003(3) -0.003(3)
C17 0.018(3) 0.050(5) 0.058(5) 0.010(4) -0.005(3) -0.004(3)
C18 0.025(3) 0.030(4) 0.048(4) 0.015(3) -0.015(3) -0.003(3)
C19 0.042(4) 0.056(5) 0.053(5) 0.016(4) -0.030(4) -0.017(4)
C20 0.032(3) 0.025(3) 0.030(3) -0.001(3) -0.003(3) 0.002(3)
C21 0.035(4) 0.029(3) 0.033(3) -0.002(3) 0.000(3) 0.005(3)
C22 0.029(3) 0.028(3) 0.041(4) -0.010(3) -0.002(3) -0.001(3)
C23 0.052(4) 0.034(4) 0.040(4) -0.008(3) -0.007(3) -0.001(3)
C24 0.036(4) 0.034(4) 0.042(4) -0.003(3) -0.007(3) -0.010(3)
C25 0.028(3) 0.040(4) 0.040(4) -0.003(3) -0.005(3) -0.008(3)
C26 0.028(3) 0.038(4) 0.039(4) 0.000(3) 0.006(3) 0.004(3)
C27 0.044(4) 0.039(4) 0.034(4) -0.004(3) 0.003(3) -0.007(3)
C28 0.041(4) 0.048(4) 0.030(4) -0.015(3) 0.000(3) -0.005(3)
C29 0.036(4) 0.042(4) 0.029(3) -0.004(3) -0.012(3) -0.007(3)
C30 0.027(3) 0.037(4) 0.039(4) -0.001(3) -0.006(3) -0.001(3)
C31 0.027(3) 0.025(3) 0.036(4) 0.000(3) -0.002(3) 0.002(3)
C32 0.028(3) 0.044(4) 0.037(4) 0.004(3) -0.004(3) 0.004(3)
C33 0.028(3) 0.029(3) 0.020(3) -0.002(2) -0.003(2) 0.003(3)
O1 0.030(2) 0.022(2) 0.039(2) 0.0040(18) -0.0046(19) 0.0018(18)
O2 0.031(2) 0.026(2) 0.041(3) 0.006(2) -0.0037(19) 0.0051(18)
O3 0.029(2) 0.027(2) 0.043(3) 0.004(2) -0.0011(19) 0.0048(18)
O4 0.031(3) 0.053(4) 0.125(6) 0.009(4) -0.003(3) 0.009(3)
O5 0.041(3) 0.026(2) 0.058(3) 0.001(2) 0.002(2) 0.012(2)
O6 0.093(5) 0.050(4) 0.060(4) 0.022(3) 0.019(3) 0.034(3)
O7 0.102(5) 0.051(4) 0.145(6) -0.056(4) -0.085(5) 0.038(4)
Cl1 0.0446(10) 0.0493(12) 0.0651(13) 0.0226(9) -0.0113(9) 0.0114(9)
Cl2 0.0304(8) 0.0269(8) 0.0471(10) -0.0028(7) -0.0042(7) 0.0051(6)
O11 0.042(3) 0.042(3) 0.051(3) 0.015(2) 0.009(2) 0.013(2)
O12 0.076(10) 0.081(11) 0.163(16) -0.061(11) 0.034(10) -0.020(8)
O13 0.127(14) 0.060(12) 0.063(10) -0.025(9) 0.003(10) -0.028(14)
C34 0.048(11) 0.077(14) 0.073(13) 0.001(11) -0.004(9) 0.000(10)
C35 0.047(9) 0.062(11) 0.065(11) -0.017(9) 0.012(8) -0.018(8)
C36 0.059(12) 0.105(18) 0.048(11) 0.018(11) -0.008(9) -0.004(12)
C37 0.15(3) 0.20(4) 0.073(17) -0.02(2) 0.028(17) -0.13(3)
C38 0.30(9) 0.27(7) 0.16(4) -0.11(4) -0.04(5) -0.18(7)
C39 0.069(17) 0.079(19) 0.13(3) 0.060(19) 0.048(18) 0.016(16)

loop_
_atom_type_symbol
_atom_type_description
_atom_type_scat_dispersion_real
_atom_type_scat_dispersion_imag
_atom_type_scat_source
C C 0.0033 0.0016 'International Tables Vol C Tables 4.2.6.8 and 6.1.1.4'
H H 0.0000 0.0000 'International Tables Vol C Tables 4.2.6.8 and 6.1.1.4'
N N 0.0061 0.0033 'International Tables Vol C Tables 4.2.6.8 and 6.1.1.4'
O O 0.0106 0.0060 'International Tables Vol C Tables 4.2.6.8 and 6.1.1.4'
Cl Cl 0.1484 0.1585 'International Tables Vol C Tables 4.2.6.8 and 6.1.1.4'
Ni Ni 0.3393 1.1124 'International Tables Vol C Tables 4.2.6.8 and 6.1.1.4'

loop_
_geom_angle_atom_site_label_1
_geom_angle_atom_site_label_2
_geom_angle_atom_site_label_3
_geom_angle
_geom_angle_site_symmetry_1
_geom_angle_site_symmetry_3
_geom_angle_publ_flag
O2 Ni1 N8 98.21(18) . . ?
O2 Ni1 N7 95.8(2) . . ?
N8 Ni1 N7 86.2(2) . . ?
O2 Ni1 N5 88.06(19) . . ?
N8 Ni1 N5 95.4(2) . . ?
N7 Ni1 N5 175.6(2) . . ?
O2 Ni1 N6 88.38(18) . . ?
N8 Ni1 N6 173.31(18) . . ?
N7 Ni1 N6 92.1(2) . . ?
N5 Ni1 N6 85.9(2) . . ?
O2 Ni1 O11 173.85(19) . . ?
N8 Ni1 O11 85.56(18) . . ?
N7 Ni1 O11 89.3(2) . . ?
N5 Ni1 O11 86.74(19) . . ?
N6 Ni1 O11 87.96(18) . . ?
O3 Ni2 N3 99.5(2) . . ?
O3 Ni2 N2 87.74(19) . . ?
N3 Ni2 N2 93.2(2) . . ?
O3 Ni2 N4 96.46(18) . . ?
N3 Ni2 N4 85.25(19) . . ?
N2 Ni2 N4 175.7(2) . . ?
O3 Ni2 N1 86.4(2) . . ?
N3 Ni2 N1 173.9(2) . . ?
N2 Ni2 N1 85.4(2) . . ?
N4 Ni2 N1 95.7(2) . . ?
O3 Ni2 O5 173.69(18) . . ?
N3 Ni2 O5 86.77(19) . . ?
N2 Ni2 O5 91.26(19) . . ?
N4 Ni2 O5 84.66(18) . . ?
N1 Ni2 O5 87.27(19) . . ?
C17 N1 C18 114.8(5) . . ?
C17 N1 Ni2 105.7(4) . . ?
C18 N1 Ni2 115.3(4) . . ?
C15 N2 C16 112.9(6) . . ?
C15 N2 Ni2 113.3(4) . . ?
C16 N2 Ni2 105.2(4) . . ?
C12 N3 C13 112.5(5) . . ?
C12 N3 Ni2 106.4(4) . . ?
C13 N3 Ni2 113.8(4) . . ?
C9 N4 C11 113.4(5) . . ?
C9 N4 Ni2 120.2(4) . . ?
C11 N4 Ni2 105.8(4) . . ?
C24 N5 C22 112.0(5) . . ?
C24 N5 Ni1 105.9(4) . . ?
C22 N5 Ni1 118.2(4) . . ?
C25 N6 C26 112.2(5) . . ?
C25 N6 Ni1 104.7(4) . . ?
C26 N6 Ni1 113.8(4) . . ?
C29 N7 C28 112.9(5) . . ?
C29 N7 Ni1 105.2(4) . . ?
C28 N7 Ni1 114.3(4) . . ?
C30 N8 C31 114.8(4) . . ?
C30 N8 Ni1 104.8(4) . . ?
C31 N8 Ni1 116.9(4) . . ?
C2 C1 C6 118.3(7) . . ?
C2 C1 C7 123.6(6) . . ?
C6 C1 C7 118.1(6) . . ?
C3 C2 C1 118.0(6) . . ?
C3 C2 C20 119.8(6) . . ?
C1 C2 C20 122.2(6) . . ?
C4 C3 C2 123.3(8) . . ?
C3 C4 C5 118.3(8) . . ?
C6 C5 C4 119.8(8) . . ?
C5 C6 C1 122.2(8) . . ?
C1 C7 C8 115.7(5) . . ?
C18 C8 C7 112.9(5) . . ?
C18 C8 C9 114.6(5) . . ?
C7 C8 C9 113.9(5) . . ?
N4 C9 C10 112.5(5) . . ?
N4 C9 C8 112.7(5) . . ?
C10 C9 C8 112.0(5) . . ?
N4 C11 C12 108.1(5) . . ?
N3 C12 C11 109.8(5) . . ?
N3 C13 C14 110.9(6) . . ?
C15 C14 C13 114.9(6) . . ?
N2 C15 C14 112.4(6) . . ?
N2 C16 C17 109.0(6) . . ?
N1 C17 C16 108.6(5) . . ?
N1 C18 C19 114.2(5) . . ?
N1 C18 C8 109.7(4) . . ?
C19 C18 C8 111.0(6) . . ?
C2 C20 C21 116.8(5) . . ?
C22 C21 C31 113.4(5) . . ?
C22 C21 C20 116.3(5) . . ?
C31 C21 C20 110.4(5) . . ?
N5 C22 C23 111.7(5) . . ?
N5 C22 C21 110.8(5) . . ?
C23 C22 C21 112.2(6) . . ?
N5 C24 C25 107.5(5) . . ?
N6 C25 C24 110.4(5) . . ?
N6 C26 C27 111.9(5) . . ?
C28 C27 C26 114.6(6) . . ?
N7 C28 C27 111.6(6) . . ?
N7 C29 C30 108.5(5) . . ?
N8 C30 C29 109.8(5) . . ?
N8 C31 C32 112.6(5) . . ?
N8 C31 C21 112.0(5) . . ?
C32 C31 C21 111.1(5) . . ?
O1 C33 O2 123.3(5) . . ?
O1 C33 O3 120.6(5) . . ?
O2 C33 O3 116.1(5) . . ?
C33 O2 Ni1 134.1(4) . . ?
C33 O3 Ni2 133.1(4) . . ?
Cl2 O5 Ni2 127.9(3) . . ?
O8 Cl1 O9A 41.6(9) . . ?
O8 Cl1 O8B 123.7(10) . . ?
O9A Cl1 O8B 105.3(10) . . ?
O8 Cl1 O10B 31.3(11) . . ?
O9A Cl1 O10B 72.9(14) . . ?
O8B Cl1 O10B 125.8(14) . . ?
O8 Cl1 O9 116.5(10) . . ?
O9A Cl1 O9 118.8(10) . . ?
O8B Cl1 O9 27.1(8) . . ?
O10B Cl1 O9 104.8(14) . . ?
O8 Cl1 O10 107.6(14) . . ?
O9A Cl1 O10 67.6(14) . . ?
O8B Cl1 O10 53.9(13) . . ?
O10B Cl1 O10 137.0(17) . . ?
O9 Cl1 O10 80.8(14) . . ?
O8 Cl1 O9B 78.5(12) . . ?
O9A Cl1 O9B 39.7(10) . . ?
O8B Cl1 O9B 97.9(12) . . ?
O10B Cl1 O9B 108.5(16) . . ?
O9 Cl1 O9B 123.8(12) . . ?
O10 Cl1 O9B 44.4(12) . . ?
O8 Cl1 O8A 53.6(14) . . ?
O9A Cl1 O8A 94.7(14) . . ?
O8B Cl1 O8A 128.0(15) . . ?
O10B Cl1 O8A 23.3(15) . . ?
O9 Cl1 O8A 101.6(15) . . ?
O10 Cl1 O8A 160.2(16) . . ?
O9B Cl1 O8A 125.6(16) . . ?
O8 Cl1 O11 124.6(7) . . ?
O9A Cl1 O11 125.6(8) . . ?
O8B Cl1 O11 111.7(7) . . ?
O10B Cl1 O11 111.7(12) . . ?
O9 Cl1 O11 112.1(7) . . ?
O10 Cl1 O11 104.8(12) . . ?
O9B Cl1 O11 95.8(10) . . ?
O8A Cl1 O11 92.5(13) . . ?
O8 Cl1 O10A 108.7(10) . . ?
O9A Cl1 O10A 127.3(11) . . ?
O8B Cl1 O10A 48.0(10) . . ?
O10B Cl1 O10A 88.9(14) . . ?
O9 Cl1 O10A 20.9(9) . . ?
O10 Cl1 O10A 101.6(14) . . ?
O9B Cl1 O10A 143.9(12) . . ?
O8A Cl1 O10A 81.7(14) . . ?
O11 Cl1 O10A 107.1(7) . . ?
O7 Cl2 O4 109.6(5) . . ?
O7 Cl2 O6 112.4(4) . . ?
O4 Cl2 O6 108.8(4) . . ?
O7 Cl2 O5 108.3(3) . . ?
O4 Cl2 O5 108.1(3) . . ?
O6 Cl2 O5 109.6(3) . . ?
O9 O8B O10A 10.7(7) . . ?
O9 O8B O10 138.7(10) . . ?
O10A O8B O10 128.9(8) . . ?
O9 O8B Cl1 76.6(5) . . ?
O10A O8B Cl1 66.2(5) . . ?
O10 O8B Cl1 63.1(6) . . ?
O10B O8 O9A 143.9(8) . . ?
O10B O8 O8A 15(2) . . ?
O9A O8 O8A 131.9(9) . . ?
O10B O8 Cl1 74.6(6) . . ?
O9A O8 Cl1 69.3(5) . . ?
O8A O8 Cl1 63.5(7) . . ?
O10B O8 O9B 123.4(11) . . ?
O9A O8 O9B 23.9(9) . . ?
O8A O8 O9B 109.6(10) . . ?
Cl1 O8 O9B 50.9(6) . . ?
O10B O8A O8 20(3) . . ?
O10B O8A Cl1 78.1(8) . . ?
O8 O8A Cl1 63.0(7) . . ?
O9A O9B O10 101(3) . . ?
O9A O9B Cl1 70.0(5) . . ?
O10 O9B Cl1 67.8(6) . . ?
O9A O9B O8 25.0(9) . . ?
O10 O9B O8 103.0(15) . . ?
Cl1 O9B O8 50.6(6) . . ?
O8A O10B O8 145(5) . . ?
O8A O10B Cl1 78.5(8) . . ?
O8 O10B Cl1 74.1(6) . . ?
O8A O10B O9A 128(2) . . ?
O8 O10B O9A 20.6(5) . . ?
Cl1 O10B O9A 53.5(7) . . ?
O10A O9 O8B 155.4(13) . . ?
O10A O9 Cl1 79.8(6) . . ?
O8B O9 Cl1 76.3(5) . . ?
O10A O9 O10 129.4(8) . . ?
O8B O9 O10 27.5(8) . . ?
Cl1 O9 O10 49.6(7) . . ?
O9B O9A O8 131.1(16) . . ?
O9B O9A Cl1 70.3(5) . . ?
O8 O9A Cl1 69.1(5) . . ?
O9B O9A O10 41.8(16) . . ?
O8 O9A O10 123.1(10) . . ?
Cl1 O9A O10 56.3(7) . . ?
O9B O9A O10B 118.3(12) . . ?
O8 O9A O10B 15.5(6) . . ?
Cl1 O9A O10B 53.6(7) . . ?
O10 O9A O10B 108.0(10) . . ?
O9B O10 O8B 130.0(8) . . ?
O9B O10 Cl1 67.8(6) . . ?
O8B O10 Cl1 63.0(6) . . ?
O9B O10 O9A 36.8(15) . . ?
O8B O10 O9A 103.4(14) . . ?
Cl1 O10 O9A 56.1(7) . . ?
O9B O10 O9 116.2(8) . . ?
O8B O10 O9 13.8(5) . . ?
Cl1 O10 O9 49.6(7) . . ?
O9A O10 O9 90.9(11) . . ?
O9 O10A O8B 13.9(8) . . ?
O9 O10A Cl1 79.3(6) . . ?
O8B O10A Cl1 65.8(5) . . ?
Cl1 O11 Ni1 139.3(3) . . ?
C39 O13 C38 122(3) . . ?
O12 C35 C34 121.9(19) . . ?
O12 C35 C36 119.0(19) . . ?
C34 C35 C36 119.0(17) . . ?
O13 C38 C37 97(2) . . ?
C40 C39 O13 130(4) . . ?

loop_
_geom_bond_atom_site_label_1
_geom_bond_atom_site_label_2
_geom_bond_distance
_geom_bond_site_symmetry_2
_geom_bond_publ_flag
Ni1 O2 2.000(4) . ?
Ni1 N8 2.068(5) . ?
Ni1 N7 2.070(5) . ?
Ni1 N5 2.071(5) . ?
Ni1 N6 2.084(5) . ?
Ni1 O11 2.315(5) . ?
Ni2 O3 1.998(4) . ?
Ni2 N3 2.061(5) . ?
Ni2 N2 2.073(5) . ?
Ni2 N4 2.075(5) . ?
Ni2 N1 2.075(6) . ?
Ni2 O5 2.371(4) . ?
N1 C17 1.492(8) . ?
N1 C18 1.498(8) . ?
N2 C15 1.475(9) . ?
N2 C16 1.477(9) . ?
N3 C12 1.461(8) . ?
N3 C13 1.489(9) . ?
N4 C9 1.478(8) . ?
N4 C11 1.480(8) . ?
N5 C24 1.504(8) . ?
N5 C22 1.507(8) . ?
N6 C25 1.475(8) . ?
N6 C26 1.480(8) . ?
N7 C29 1.472(8) . ?
N7 C28 1.479(8) . ?
N8 C30 1.469(8) . ?
N8 C31 1.480(8) . ?
C1 C2 1.401(9) . ?
C1 C6 1.403(9) . ?
C1 C7 1.528(9) . ?
C2 C3 1.400(10) . ?
C2 C20 1.517(8) . ?
C3 C4 1.368(11) . ?
C4 C5 1.394(15) . ?
C5 C6 1.371(13) . ?
C7 C8 1.546(8) . ?
C8 C18 1.545(8) . ?
C8 C9 1.558(9) . ?
C9 C10 1.526(8) . ?
C11 C12 1.518(9) . ?
C13 C14 1.524(10) . ?
C14 C15 1.521(10) . ?
C16 C17 1.504(10) . ?
C18 C19 1.519(9) . ?
C20 C21 1.552(8) . ?
C21 C22 1.541(9) . ?
C21 C31 1.551(9) . ?
C22 C23 1.526(9) . ?
C24 C25 1.517(9) . ?
C26 C27 1.531(9) . ?
C27 C28 1.519(10) . ?
C29 C30 1.523(9) . ?
C31 C32 1.529(9) . ?
C33 O1 1.270(7) . ?
C33 O2 1.286(7) . ?
C33 O3 1.307(7) . ?
O4 Cl2 1.414(6) . ?
O5 Cl2 1.466(4) . ?
O6 Cl2 1.421(5) . ?
O7 Cl2 1.391(6) . ?
Cl1 O8 1.397(2) . ?
Cl1 O9A 1.399(2) . ?
Cl1 O8B 1.400(2) . ?
Cl1 O10B 1.401(2) . ?
Cl1 O9 1.402(2) . ?
Cl1 O10 1.402(2) . ?
Cl1 O9B 1.402(2) . ?
Cl1 O8A 1.403(2) . ?
Cl1 O11 1.403(5) . ?
Cl1 O10A 1.404(2) . ?
O8B O9 0.66(2) . ?
O8B O10A 1.14(2) . ?
O8B O10 1.27(3) . ?
O8 O10B 0.75(3) . ?
O8 O9A 0.99(2) . ?
O8 O8A 1.26(3) . ?
O8 O9B 1.77(2) . ?
O8A O10B 0.57(4) . ?
O9B O9A 0.95(2) . ?
O9B O10 1.06(3) . ?
O10B O9A 1.66(3) . ?
O9 O10A 0.51(2) . ?
O9 O10 1.82(3) . ?
O9A O10 1.56(3) . ?
O12 C35 1.25(2) . ?
O13 C39 1.48(5) . ?
O13 C38 1.56(7) . ?
C34 C35 1.45(2) . ?
C35 C36 1.50(3) . ?
C37 C38 1.61(7) . ?
C39 C40 1.38(6) . ?

loop_
_geom_torsion_atom_site_label_1
_geom_torsion_atom_site_label_2
_geom_torsion_atom_site_label_3
_geom_torsion_atom_site_label_4
_geom_torsion
_geom_torsion_site_symmetry_1
_geom_torsion_site_symmetry_2
_geom_torsion_site_symmetry_3
_geom_torsion_site_symmetry_4
_geom_torsion_publ_flag
O3 Ni2 N1 C17 100.7(4) . . . . ?
N3 Ni2 N1 C17 -64(2) . . . . ?
N2 Ni2 N1 C17 12.7(4) . . . . ?
N4 Ni2 N1 C17 -163.1(4) . . . . ?
O5 Ni2 N1 C17 -78.8(4) . . . . ?
O3 Ni2 N1 C18 -131.3(4) . . . . ?
N3 Ni2 N1 C18 64(2) . . . . ?
N2 Ni2 N1 C18 140.6(4) . . . . ?
N4 Ni2 N1 C18 -35.2(4) . . . . ?
O5 Ni2 N1 C18 49.2(4) . . . . ?
O3 Ni2 N2 C15 53.9(5) . . . . ?
N3 Ni2 N2 C15 -45.5(5) . . . . ?
N4 Ni2 N2 C15 -114(3) . . . . ?
N1 Ni2 N2 C15 140.5(5) . . . . ?
O5 Ni2 N2 C15 -132.3(5) . . . . ?
O3 Ni2 N2 C16 -69.9(4) . . . . ?
N3 Ni2 N2 C16 -169.3(4) . . . . ?
N4 Ni2 N2 C16 122(3) . . . . ?
N1 Ni2 N2 C16 16.7(4) . . . . ?
O5 Ni2 N2 C16 103.9(4) . . . . ?
O3 Ni2 N3 C12 82.6(4) . . . . ?
N2 Ni2 N3 C12 170.8(4) . . . . ?
N4 Ni2 N3 C12 -13.2(4) . . . . ?
N1 Ni2 N3 C12 -112.5(19) . . . . ?
O5 Ni2 N3 C12 -98.1(4) . . . . ?
O3 Ni2 N3 C13 -41.8(4) . . . . ?
N2 Ni2 N3 C13 46.4(4) . . . . ?
N4 Ni2 N3 C13 -137.6(4) . . . . ?
N1 Ni2 N3 C13 123.1(19) . . . . ?
O5 Ni2 N3 C13 137.5(4) . . . . ?
O3 Ni2 N4 C9 115.0(4) . . . . ?
N3 Ni2 N4 C9 -146.0(5) . . . . ?
N2 Ni2 N4 C9 -77(3) . . . . ?
N1 Ni2 N4 C9 27.9(5) . . . . ?
O5 Ni2 N4 C9 -58.8(4) . . . . ?
O3 Ni2 N4 C11 -115.1(4) . . . . ?
N3 Ni2 N4 C11 -16.0(4) . . . . ?
N2 Ni2 N4 C11 53(3) . . . . ?
N1 Ni2 N4 C11 157.9(4) . . . . ?
O5 Ni2 N4 C11 71.2(4) . . . . ?
O2 Ni1 N5 C24 -103.1(4) . . . . ?
N8 Ni1 N5 C24 158.9(4) . . . . ?
N7 Ni1 N5 C24 48(3) . . . . ?
N6 Ni1 N5 C24 -14.6(4) . . . . ?
O11 Ni1 N5 C24 73.6(4) . . . . ?
O2 Ni1 N5 C22 130.4(4) . . . . ?
N8 Ni1 N5 C22 32.3(4) . . . . ?
N7 Ni1 N5 C22 -79(3) . . . . ?
N6 Ni1 N5 C22 -141.1(4) . . . . ?
O11 Ni1 N5 C22 -52.9(4) . . . . ?
O2 Ni1 N6 C25 73.4(4) . . . . ?
N8 Ni1 N6 C25 -116.1(17) . . . . ?
N7 Ni1 N6 C25 169.2(4) . . . . ?
N5 Ni1 N6 C25 -14.8(4) . . . . ?
O11 Ni1 N6 C25 -101.6(4) . . . . ?
O2 Ni1 N6 C26 -49.5(4) . . . . ?
N8 Ni1 N6 C26 121.0(17) . . . . ?
N7 Ni1 N6 C26 46.3(4) . . . . ?
N5 Ni1 N6 C26 -137.7(4) . . . . ?
O11 Ni1 N6 C26 135.5(4) . . . . ?
O2 Ni1 N7 C29 -82.6(4) . . . . ?
N8 Ni1 N7 C29 15.3(4) . . . . ?
N5 Ni1 N7 C29 126(2) . . . . ?
N6 Ni1 N7 C29 -171.1(4) . . . . ?
O11 Ni1 N7 C29 100.9(4) . . . . ?
O2 Ni1 N7 C28 41.9(5) . . . . ?
N8 Ni1 N7 C28 139.7(5) . . . . ?
N5 Ni1 N7 C28 -109(3) . . . . ?
N6 Ni1 N7 C28 -46.7(5) . . . . ?
O11 Ni1 N7 C28 -134.7(4) . . . . ?
O2 Ni1 N8 C30 109.6(4) . . . . ?
N7 Ni1 N8 C30 14.2(4) . . . . ?
N5 Ni1 N8 C30 -161.6(4) . . . . ?
N6 Ni1 N8 C30 -60.8(19) . . . . ?
O11 Ni1 N8 C30 -75.3(4) . . . . ?
O2 Ni1 N8 C31 -122.1(4) . . . . ?
N7 Ni1 N8 C31 142.6(4) . . . . ?
N5 Ni1 N8 C31 -33.3(4) . . . . ?
N6 Ni1 N8 C31 67.5(18) . . . . ?
O11 Ni1 N8 C31 53.0(4) . . . . ?
C6 C1 C2 C3 3.2(11) . . . . ?
C7 C1 C2 C3 -177.6(7) . . . . ?
C6 C1 C2 C20 -177.5(7) . . . . ?
C7 C1 C2 C20 1.6(11) . . . . ?
C1 C2 C3 C4 -2.9(12) . . . . ?
C20 C2 C3 C4 177.8(8) . . . . ?
C2 C3 C4 C5 0.1(14) . . . . ?
C3 C4 C5 C6 2.3(15) . . . . ?
C4 C5 C6 C1 -2.0(15) . . . . ?
C2 C1 C6 C5 -0.9(13) . . . . ?
C7 C1 C6 C5 179.9(8) . . . . ?
C2 C1 C7 C8 129.0(7) . . . . ?
C6 C1 C7 C8 -51.9(9) . . . . ?
C1 C7 C8 C18 142.9(6) . . . . ?
C1 C7 C8 C9 -84.1(7) . . . . ?
C11 N4 C9 C10 61.4(7) . . . . ?
Ni2 N4 C9 C10 -172.1(4) . . . . ?
C11 N4 C9 C8 -170.8(5) . . . . ?
Ni2 N4 C9 C8 -44.2(6) . . . . ?
C18 C8 C9 N4 67.7(6) . . . . ?
C7 C8 C9 N4 -64.4(7) . . . . ?
C18 C8 C9 C10 -164.1(5) . . . . ?
C7 C8 C9 C10 63.7(7) . . . . ?
C9 N4 C11 C12 175.2(5) . . . . ?
Ni2 N4 C11 C12 41.5(5) . . . . ?
C13 N3 C12 C11 165.3(5) . . . . ?
Ni2 N3 C12 C11 40.1(6) . . . . ?
N4 C11 C12 N3 -56.4(6) . . . . ?
C12 N3 C13 C14 177.6(6) . . . . ?
Ni2 N3 C13 C14 -61.4(7) . . . . ?
N3 C13 C14 C15 70.8(9) . . . . ?
C16 N2 C15 C14 179.8(5) . . . . ?
Ni2 N2 C15 C14 60.4(6) . . . . ?
C13 C14 C15 N2 -71.1(8) . . . . ?
C15 N2 C16 C17 -167.7(5) . . . . ?
Ni2 N2 C16 C17 -43.6(6) . . . . ?
C18 N1 C17 C16 -168.2(6) . . . . ?
Ni2 N1 C17 C16 -40.0(6) . . . . ?
N2 C16 C17 N1 57.9(7) . . . . ?
C17 N1 C18 C19 -51.4(8) . . . . ?
Ni2 N1 C18 C19 -174.6(4) . . . . ?
C17 N1 C18 C8 -176.7(5) . . . . ?
Ni2 N1 C18 C8 60.1(6) . . . . ?
C7 C8 C18 N1 55.4(7) . . . . ?
C9 C8 C18 N1 -77.2(6) . . . . ?
C7 C8 C18 C19 -71.7(7) . . . . ?
C9 C8 C18 C19 155.7(5) . . . . ?
C3 C2 C20 C21 -46.8(9) . . . . ?
C1 C2 C20 C21 134.0(7) . . . . ?
C2 C20 C21 C22 -70.5(7) . . . . ?
C2 C20 C21 C31 158.5(6) . . . . ?
C24 N5 C22 C23 57.9(7) . . . . ?
Ni1 N5 C22 C23 -178.5(4) . . . . ?
C24 N5 C22 C21 -176.1(5) . . . . ?
Ni1 N5 C22 C21 -52.5(6) . . . . ?
C31 C21 C22 N5 72.2(6) . . . . ?
C20 C21 C22 N5 -57.4(7) . . . . ?
C31 C21 C22 C23 -162.1(5) . . . . ?
C20 C21 C22 C23 68.3(7) . . . . ?
C22 N5 C24 C25 170.9(5) . . . . ?
Ni1 N5 C24 C25 40.7(5) . . . . ?
C26 N6 C25 C24 166.2(5) . . . . ?
Ni1 N6 C25 C24 42.3(6) . . . . ?
N5 C24 C25 N6 -57.6(7) . . . . ?
C25 N6 C26 C27 -179.7(5) . . . . ?
Ni1 N6 C26 C27 -61.1(6) . . . . ?
N6 C26 C27 C28 70.3(7) . . . . ?
C29 N7 C28 C27 -177.9(5) . . . . ?
Ni1 N7 C28 C27 61.9(6) . . . . ?
C26 C27 C28 N7 -70.3(7) . . . . ?
C28 N7 C29 C30 -166.7(5) . . . . ?
Ni1 N7 C29 C30 -41.5(5) . . . . ?
C31 N8 C30 C29 -170.7(5) . . . . ?
Ni1 N8 C30 C29 -41.1(6) . . . . ?
N7 C29 C30 N8 57.9(7) . . . . ?
C30 N8 C31 C32 -55.3(7) . . . . ?
Ni1 N8 C31 C32 -178.6(4) . . . . ?
C30 N8 C31 C21 178.6(5) . . . . ?
Ni1 N8 C31 C21 55.3(6) . . . . ?
C22 C21 C31 N8 -74.8(6) . . . . ?
C20 C21 C31 N8 57.7(7) . . . . ?
C22 C21 C31 C32 158.3(5) . . . . ?
C20 C21 C31 C32 -69.2(6) . . . . ?
O1 C33 O2 Ni1 6.9(9) . . . . ?
O3 C33 O2 Ni1 -173.4(4) . . . . ?
N8 Ni1 O2 C33 -7.3(6) . . . . ?
N7 Ni1 O2 C33 79.7(6) . . . . ?
N5 Ni1 O2 C33 -102.5(6) . . . . ?
N6 Ni1 O2 C33 171.6(6) . . . . ?
O11 Ni1 O2 C33 -134.9(15) . . . . ?
O1 C33 O3 Ni2 21.6(9) . . . . ?
O2 C33 O3 Ni2 -158.1(4) . . . . ?
N3 Ni2 O3 C33 -78.4(6) . . . . ?
N2 Ni2 O3 C33 -171.3(6) . . . . ?
N4 Ni2 O3 C33 7.8(6) . . . . ?
N1 Ni2 O3 C33 103.2(6) . . . . ?
O5 Ni2 O3 C33 107.8(15) . . . . ?
O3 Ni2 O5 Cl2 105.6(15) . . . . ?
N3 Ni2 O5 Cl2 -68.3(4) . . . . ?
N2 Ni2 O5 Cl2 24.8(4) . . . . ?
N4 Ni2 O5 Cl2 -153.8(4) . . . . ?
N1 Ni2 O5 Cl2 110.2(4) . . . . ?
Ni2 O5 Cl2 O7 54.2(5) . . . . ?
Ni2 O5 Cl2 O4 -64.4(5) . . . . ?
Ni2 O5 Cl2 O6 177.1(4) . . . . ?
O8 Cl1 O8B O9 -83(2) . . . . ?
O9A Cl1 O8B O9 -124(2) . . . . ?
O10B Cl1 O8B O9 -44(3) . . . . ?
O10 Cl1 O8B O9 -171(3) . . . . ?
O9B Cl1 O8B O9 -164(2) . . . . ?
O8A Cl1 O8B O9 -15(3) . . . . ?
O11 Cl1 O8B O9 97(2) . . . . ?
O10A Cl1 O8B O9 3(2) . . . . ?
O8 Cl1 O8B O10A -85.3(15) . . . . ?
O9A Cl1 O8B O10A -126.8(13) . . . . ?
O10B Cl1 O8B O10A -47(2) . . . . ?
O9 Cl1 O8B O10A -3(2) . . . . ?
O10 Cl1 O8B O10A -173.2(19) . . . . ?
O9B Cl1 O8B O10A -166.6(14) . . . . ?
O8A Cl1 O8B O10A -18(2) . . . . ?
O11 Cl1 O8B O10A 93.9(11) . . . . ?
O8 Cl1 O8B O10 87.9(19) . . . . ?
O9A Cl1 O8B O10 46.4(18) . . . . ?
O10B Cl1 O8B O10 126(2) . . . . ?
O9 Cl1 O8B O10 171(3) . . . . ?
O9B Cl1 O8B O10 6.5(19) . . . . ?
O8A Cl1 O8B O10 155(2) . . . . ?
O11 Cl1 O8B O10 -92.9(15) . . . . ?
O10A Cl1 O8B O10 173.2(19) . . . . ?
O9A Cl1 O8 O10B 179(3) . . . . ?
O8B Cl1 O8 O10B 105(3) . . . . ?
O9 Cl1 O8 O10B 74(3) . . . . ?
O10 Cl1 O8 O10B 163(3) . . . . ?
O9B Cl1 O8 O10B -163(3) . . . . ?
O8A Cl1 O8 O10B -11(3) . . . . ?
O11 Cl1 O8 O10B -74(3) . . . . ?
O10A Cl1 O8 O10B 53(3) . . . . ?
O8B Cl1 O8 O9A -74.1(19) . . . . ?
O10B Cl1 O8 O9A -179(3) . . . . ?
O9 Cl1 O8 O9A -104.5(18) . . . . ?
O10 Cl1 O8 O9A -16(2) . . . . ?
O9B Cl1 O8 O9A 17.7(17) . . . . ?
O8A Cl1 O8 O9A 171(2) . . . . ?
O11 Cl1 O8 O9A 106.8(15) . . . . ?
O10A Cl1 O8 O9A -125.6(16) . . . . ?
O9A Cl1 O8 O8A -171(2) . . . . ?
O8B Cl1 O8 O8A 115.3(18) . . . . ?
O10B Cl1 O8 O8A 11(3) . . . . ?
O9 Cl1 O8 O8A 85.0(19) . . . . ?
O10 Cl1 O8 O8A 173(2) . . . . ?
O9B Cl1 O8 O8A -152.9(19) . . . . ?
O11 Cl1 O8 O8A -63.8(19) . . . . ?
O10A Cl1 O8 O8A 63.9(18) . . . . ?
O9A Cl1 O8 O9B -17.7(17) . . . . ?
O8B Cl1 O8 O9B -91.8(14) . . . . ?
O10B Cl1 O8 O9B 163(3) . . . . ?
O9 Cl1 O8 O9B -122.2(14) . . . . ?
O10 Cl1 O8 O9B -33.9(15) . . . . ?
O8A Cl1 O8 O9B 152.9(18) . . . . ?
O11 Cl1 O8 O9B 89.1(12) . . . . ?
O10A Cl1 O8 O9B -143.3(12) . . . . ?
O9A O8 O8A O10B -149(10) . . . . ?
Cl1 O8 O8A O10B -137(11) . . . . ?
O9B O8 O8A O10B -159(10) . . . . ?
O10B O8 O8A Cl1 137(11) . . . . ?
O9A O8 O8A Cl1 -12(3) . . . . ?
O9B O8 O8A Cl1 -22.1(14) . . . . ?
O8 Cl1 O8A O10B 14(5) . . . . ?
O9A Cl1 O8A O10B 20(5) . . . . ?
O8B Cl1 O8A O10B -94(5) . . . . ?
O9 Cl1 O8A O10B -101(5) . . . . ?
O10 Cl1 O8A O10B -6(9) . . . . ?
O9B Cl1 O8A O10B 47(6) . . . . ?
O11 Cl1 O8A O10B 146(5) . . . . ?
O10A Cl1 O8A O10B -107(5) . . . . ?
O9A Cl1 O8A O8 6.3(15) . . . . ?
O8B Cl1 O8A O8 -107.4(15) . . . . ?
O10B Cl1 O8A O8 -14(5) . . . . ?
O9 Cl1 O8A O8 -114.5(13) . . . . ?
O10 Cl1 O8A O8 -19(6) . . . . ?
O9B Cl1 O8A O8 33(2) . . . . ?
O11 Cl1 O8A O8 132.3(12) . . . . ?
O10A Cl1 O8A O8 -120.8(14) . . . . ?
O8 Cl1 O9B O9A -18.4(18) . . . . ?
O8B Cl1 O9B O9A 104.6(19) . . . . ?
O10B Cl1 O9B O9A -27(2) . . . . ?
O9 Cl1 O9B O9A 96(2) . . . . ?
O10 Cl1 O9B O9A 112(3) . . . . ?
O8A Cl1 O9B O9A -45(3) . . . . ?
O11 Cl1 O9B O9A -142.6(17) . . . . ?
O10A Cl1 O9B O9A 88(3) . . . . ?
O8 Cl1 O9B O10 -131(2) . . . . ?
O9A Cl1 O9B O10 -112(3) . . . . ?
O8B Cl1 O9B O10 -8(2) . . . . ?
O10B Cl1 O9B O10 -140(2) . . . . ?
O9 Cl1 O9B O10 -16(3) . . . . ?
O8A Cl1 O9B O10 -157(2) . . . . ?
O11 Cl1 O9B O10 105(2) . . . . ?
O10A Cl1 O9B O10 -24(3) . . . . ?
O9A Cl1 O9B O8 18.4(18) . . . . ?
O8B Cl1 O9B O8 123.0(10) . . . . ?
O10B Cl1 O9B O8 -9.0(16) . . . . ?
O9 Cl1 O9B O8 114.3(12) . . . . ?
O10 Cl1 O9B O8 131(2) . . . . ?
O8A Cl1 O9B O8 -26.8(18) . . . . ?
O11 Cl1 O9B O8 -124.2(8) . . . . ?
O10A Cl1 O9B O8 106.0(19) . . . . ?
O10B O8 O9B O9A 155(5) . . . . ?
O8A O8 O9B O9A 161(4) . . . . ?
Cl1 O8 O9B O9A 135(4) . . . . ?
O10B O8 O9B O10 66(4) . . . . ?
O9A O8 O9B O10 -89(4) . . . . ?
O8A O8 O9B O10 72(3) . . . . ?
Cl1 O8 O9B O10 46.3(17) . . . . ?
O10B O8 O9B Cl1 19(3) . . . . ?
O9A O8 O9B Cl1 -135(4) . . . . ?
O8A O8 O9B Cl1 25.7(16) . . . . ?
Cl1 O8A O10B O8 -39(9) . . . . ?
O8 O8A O10B Cl1 39(9) . . . . ?
O8 O8A O10B O9A 17(5) . . . . ?
Cl1 O8A O10B O9A -22(5) . . . . ?
O9A O8 O10B O8A 41(14) . . . . ?
Cl1 O8 O10B O8A 40(9) . . . . ?
O9B O8 O10B O8A 24(12) . . . . ?
O9A O8 O10B Cl1 2(6) . . . . ?
O8A O8 O10B Cl1 -40(9) . . . . ?
O9B O8 O10B Cl1 -15(3) . . . . ?
O8A O8 O10B O9A -41(14) . . . . ?
Cl1 O8 O10B O9A -2(6) . . . . ?
O9B O8 O10B O9A -17(4) . . . . ?
O8 Cl1 O10B O8A -158(7) . . . . ?
O9A Cl1 O10B O8A -159(5) . . . . ?
O8B Cl1 O10B O8A 104(5) . . . . ?
O9 Cl1 O10B O8A 85(5) . . . . ?
O10 Cl1 O10B O8A 177(5) . . . . ?
O9B Cl1 O10B O8A -141(5) . . . . ?
O11 Cl1 O10B O8A -37(6) . . . . ?
O10A Cl1 O10B O8A 71(5) . . . . ?
O9A Cl1 O10B O8 -1(2) . . . . ?
O8B Cl1 O10B O8 -98(3) . . . . ?
O9 Cl1 O10B O8 -117(3) . . . . ?
O10 Cl1 O10B O8 -25(4) . . . . ?
O9B Cl1 O10B O8 17(3) . . . . ?
O8A Cl1 O10B O8 158(7) . . . . ?
O11 Cl1 O10B O8 121(2) . . . . ?
O10A Cl1 O10B O8 -131(3) . . . . ?
O8 Cl1 O10B O9A 1(2) . . . . ?
O8B Cl1 O10B O9A -96.9(16) . . . . ?
O9 Cl1 O10B O9A -116.1(12) . . . . ?
O10 Cl1 O10B O9A -24(3) . . . . ?
O9B Cl1 O10B O9A 17.9(15) . . . . ?
O8A Cl1 O10B O9A 159(5) . . . . ?
O11 Cl1 O10B O9A 122.2(10) . . . . ?
O10A Cl1 O10B O9A -129.8(11) . . . . ?
O10 O8B O9 O10A -26(14) . . . . ?
Cl1 O8B O9 O10A -13(11) . . . . ?
O10A O8B O9 Cl1 13(11) . . . . ?
O10 O8B O9 Cl1 -13(4) . . . . ?
O10A O8B O9 O10 26(14) . . . . ?
Cl1 O8B O9 O10 13(4) . . . . ?
O8 Cl1 O9 O10A -73(3) . . . . ?
O9A Cl1 O9 O10A -120(3) . . . . ?
O8B Cl1 O9 O10A 175(5) . . . . ?
O10B Cl1 O9 O10A -41(3) . . . . ?
O10 Cl1 O9 O10A -178(3) . . . . ?
O9B Cl1 O9 O10A -166(3) . . . . ?
O8A Cl1 O9 O10A -18(3) . . . . ?
O11 Cl1 O9 O10A 80(3) . . . . ?
O8 Cl1 O9 O8B 113(2) . . . . ?
O9A Cl1 O9 O8B 66(3) . . . . ?
O10B Cl1 O9 O8B 144(3) . . . . ?
O10 Cl1 O9 O8B 8(2) . . . . ?
O9B Cl1 O9 O8B 19(3) . . . . ?
O8A Cl1 O9 O8B 168(2) . . . . ?
O11 Cl1 O9 O8B -95(2) . . . . ?
O10A Cl1 O9 O8B -175(5) . . . . ?
O8 Cl1 O9 O10 105.1(15) . . . . ?
O9A Cl1 O9 O10 57.9(16) . . . . ?
O8B Cl1 O9 O10 -8(2) . . . . ?
O10B Cl1 O9 O10 136.3(18) . . . . ?
O9B Cl1 O9 O10 11.4(18) . . . . ?
O8A Cl1 O9 O10 160.0(17) . . . . ?
O11 Cl1 O9 O10 -102.3(12) . . . . ?
O10A Cl1 O9 O10 178(3) . . . . ?
O10 O9B O9A O8 96(3) . . . . ?
Cl1 O9B O9A O8 35(3) . . . . ?
O10 O9B O9A Cl1 61.1(13) . . . . ?
O8 O9B O9A Cl1 -35(3) . . . . ?
Cl1 O9B O9A O10 -61.1(13) . . . . ?
O8 O9B O9A O10 -96(3) . . . . ?
O10 O9B O9A O10B 86(3) . . . . ?
Cl1 O9B O9A O10B 24.7(18) . . . . ?
O8 O9B O9A O10B -10.6(19) . . . . ?
O10B O8 O9A O9B -37(8) . . . . ?
O8A O8 O9A O9B -24(5) . . . . ?
Cl1 O8 O9A O9B -36(3) . . . . ?
O10B O8 O9A Cl1 -2(6) . . . . ?
O8A O8 O9A Cl1 11(3) . . . . ?
O9B O8 O9A Cl1 36(3) . . . . ?
O10B O8 O9A O10 15(7) . . . . ?
O8A O8 O9A O10 28(4) . . . . ?
Cl1 O8 O9A O10 17(2) . . . . ?
O9B O8 O9A O10 52(2) . . . . ?
O8A O8 O9A O10B 13(5) . . . . ?
Cl1 O8 O9A O10B 2(6) . . . . ?
O9B O8 O9A O10B 37(8) . . . . ?
O8 Cl1 O9A O9B 152(3) . . . . ?
O8B Cl1 O9A O9B -84(2) . . . . ?
O10B Cl1 O9A O9B 153(2) . . . . ?
O9 Cl1 O9A O9B -109(2) . . . . ?
O10 Cl1 O9A O9B -45(2) . . . . ?
O8A Cl1 O9A O9B 145(2) . . . . ?
O11 Cl1 O9A O9B 48(2) . . . . ?
O10A Cl1 O9A O9B -132(2) . . . . ?
O8B Cl1 O9A O8 124.0(16) . . . . ?
O10B Cl1 O9A O8 0.6(19) . . . . ?
O9 Cl1 O9A O8 98.4(17) . . . . ?
O10 Cl1 O9A O8 163(2) . . . . ?
O9B Cl1 O9A O8 -152(3) . . . . ?
O8A Cl1 O9A O8 -7.6(18) . . . . ?
O11 Cl1 O9A O8 -104.2(15) . . . . ?
O10A Cl1 O9A O8 75.5(18) . . . . ?
O8 Cl1 O9A O10 -163(2) . . . . ?
O8B Cl1 O9A O10 -39.3(16) . . . . ?
O10B Cl1 O9A O10 -162.6(19) . . . . ?
O9 Cl1 O9A O10 -64.8(17) . . . . ?
O9B Cl1 O9A O10 45(2) . . . . ?
O8A Cl1 O9A O10 -170.9(19) . . . . ?
O11 Cl1 O9A O10 92.6(15) . . . . ?
O10A Cl1 O9A O10 -87.7(18) . . . . ?
O8 Cl1 O9A O10B -0.6(19) . . . . ?
O8B Cl1 O9A O10B 123.4(15) . . . . ?
O9 Cl1 O9A O10B 97.8(16) . . . . ?
O10 Cl1 O9A O10B 162.6(19) . . . . ?
O9B Cl1 O9A O10B -153(2) . . . . ?
O8A Cl1 O9A O10B -8(2) . . . . ?
O11 Cl1 O9A O10B -104.8(14) . . . . ?
O10A Cl1 O9A O10B 74.9(17) . . . . ?
O8A O10B O9A O9B -3(8) . . . . ?
O8 O10B O9A O9B 149(7) . . . . ?
Cl1 O10B O9A O9B -29(2) . . . . ?
O8A O10B O9A O8 -151(11) . . . . ?
Cl1 O10B O9A O8 -178(7) . . . . ?
O8A O10B O9A Cl1 27(6) . . . . ?
O8 O10B O9A Cl1 178(7) . . . . ?
O8A O10B O9A O10 42(7) . . . . ?
O8 O10B O9A O10 -167(6) . . . . ?
Cl1 O10B O9A O10 15.1(16) . . . . ?
O9A O9B O10 O8B -52(4) . . . . ?
Cl1 O9B O10 O8B 11(3) . . . . ?
O8 O9B O10 O8B -26(4) . . . . ?
O9A O9B O10 Cl1 -62.7(13) . . . . ?
O8 O9B O10 Cl1 -37.1(12) . . . . ?
Cl1 O9B O10 O9A 62.7(13) . . . . ?
O8 O9B O10 O9A 25.5(8) . . . . ?
O9A O9B O10 O9 -51(3) . . . . ?
Cl1 O9B O10 O9 11.5(18) . . . . ?
O8 O9B O10 O9 -26(3) . . . . ?
O9 O8B O10 O9B 3(7) . . . . ?
O10A O8B O10 O9B -3(5) . . . . ?
Cl1 O8B O10 O9B -11(3) . . . . ?
O9 O8B O10 Cl1 14(4) . . . . ?
O10A O8B O10 Cl1 8(2) . . . . ?
O9 O8B O10 O9A -26(5) . . . . ?
O10A O8B O10 O9A -32(3) . . . . ?
Cl1 O8B O10 O9A -40.2(10) . . . . ?
O10A O8B O10 O9 -6(3) . . . . ?
Cl1 O8B O10 O9 -14(4) . . . . ?
O8 Cl1 O10 O9B 51(2) . . . . ?
O9A Cl1 O10 O9B 39.8(18) . . . . ?
O8B Cl1 O10 O9B 171(3) . . . . ?
O10B Cl1 O10 O9B 65(3) . . . . ?
O9 Cl1 O10 O9B 166(2) . . . . ?
O8A Cl1 O10 O9B 68(6) . . . . ?
O11 Cl1 O10 O9B -83(2) . . . . ?
O10A Cl1 O10 O9B 166(2) . . . . ?
O8 Cl1 O10 O8B -119.3(14) . . . . ?
O9A Cl1 O10 O8B -130.9(18) . . . . ?
O10B Cl1 O10 O8B -106(2) . . . . ?
O9 Cl1 O10 O8B -4.4(14) . . . . ?
O9B Cl1 O10 O8B -171(3) . . . . ?
O8A Cl1 O10 O8B -103(5) . . . . ?
O11 Cl1 O10 O8B 106.2(12) . . . . ?
O10A Cl1 O10 O8B -5.2(15) . . . . ?
O8 Cl1 O10 O9A 11.6(15) . . . . ?
O8B Cl1 O10 O9A 130.9(18) . . . . ?
O10B Cl1 O10 O9A 25(3) . . . . ?
O9 Cl1 O10 O9A 126.6(13) . . . . ?
O9B Cl1 O10 O9A -39.8(18) . . . . ?
O8A Cl1 O10 O9A 28(6) . . . . ?
O11 Cl1 O10 O9A -122.8(10) . . . . ?
O10A Cl1 O10 O9A 125.8(12) . . . . ?
O8 Cl1 O10 O9 -115.0(10) . . . . ?
O9A Cl1 O10 O9 -126.6(13) . . . . ?
O8B Cl1 O10 O9 4.4(14) . . . . ?
O10B Cl1 O10 O9 -102(2) . . . . ?
O9B Cl1 O10 O9 -166(2) . . . . ?
O8A Cl1 O10 O9 -99(5) . . . . ?
O11 Cl1 O10 O9 110.6(7) . . . . ?
O10A Cl1 O10 O9 -0.8(12) . . . . ?
O8 O9A O10 O9B -117(3) . . . . ?
Cl1 O9A O10 O9B -97.9(19) . . . . ?
O10B O9A O10 O9B -113(2) . . . . ?
O9B O9A O10 O8B 142(2) . . . . ?
O8 O9A O10 O8B 25(3) . . . . ?
Cl1 O9A O10 O8B 43.8(12) . . . . ?
O10B O9A O10 O8B 29(2) . . . . ?
O9B O9A O10 Cl1 97.9(19) . . . . ?
O8 O9A O10 Cl1 -19(2) . . . . ?
O10B O9A O10 Cl1 -14.6(15) . . . . ?
O9B O9A O10 O9 136(2) . . . . ?
O8 O9A O10 O9 19(3) . . . . ?
Cl1 O9A O10 O9 37.7(7) . . . . ?
O10B O9A O10 O9 23.1(18) . . . . ?
O10A O9 O10 O9B -11(6) . . . . ?
O8B O9 O10 O9B -178(6) . . . . ?
Cl1 O9 O10 O9B -14(2) . . . . ?
O10A O9 O10 O8B 166(8) . . . . ?
Cl1 O9 O10 O8B 164(5) . . . . ?
O10A O9 O10 Cl1 3(4) . . . . ?
O8B O9 O10 Cl1 -164(5) . . . . ?
O10A O9 O10 O9A -39(5) . . . . ?
O8B O9 O10 O9A 155(5) . . . . ?
Cl1 O9 O10 O9A -41.8(9) . . . . ?
Cl1 O9 O10A O8B -13(11) . . . . ?
O10 O9 O10A O8B -15(8) . . . . ?
O8B O9 O10A Cl1 13(11) . . . . ?
O10 O9 O10A Cl1 -2(3) . . . . ?
O10 O8B O10A O9 158(12) . . . . ?
Cl1 O8B O10A O9 166(12) . . . . ?
O9 O8B O10A Cl1 -166(12) . . . . ?
O10 O8B O10A Cl1 -8(2) . . . . ?
O8 Cl1 O10A O9 116(3) . . . . ?
O9A Cl1 O10A O9 73(3) . . . . ?
O8B Cl1 O10A O9 -3(3) . . . . ?
O10B Cl1 O10A O9 140(3) . . . . ?
O10 Cl1 O10A O9 2(3) . . . . ?
O9B Cl1 O10A O9 19(4) . . . . ?
O8A Cl1 O10A O9 162(3) . . . . ?
O11 Cl1 O10A O9 -107(3) . . . . ?
O8 Cl1 O10A O8B 118.9(13) . . . . ?
O9A Cl1 O10A O8B 76.2(16) . . . . ?
O10B Cl1 O10A O8B 143.6(16) . . . . ?
O9 Cl1 O10A O8B 3(3) . . . . ?
O10 Cl1 O10A O8B 5.6(16) . . . . ?
O9B Cl1 O10A O8B 23(2) . . . . ?
O8A Cl1 O10A O8B 165.8(16) . . . . ?
O11 Cl1 O10A O8B -104.1(10) . . . . ?
O8 Cl1 O11 Ni1 179.7(11) . . . . ?
O9A Cl1 O11 Ni1 -128.9(11) . . . . ?
O8B Cl1 O11 Ni1 0.5(11) . . . . ?
O10B Cl1 O11 Ni1 147.1(15) . . . . ?
O9 Cl1 O11 Ni1 29.8(12) . . . . ?
O10 Cl1 O11 Ni1 -56.1(14) . . . . ?
O9B Cl1 O11 Ni1 -100.4(11) . . . . ?
O8A Cl1 O11 Ni1 133.4(13) . . . . ?
O10A Cl1 O11 Ni1 51.3(10) . . . . ?
O2 Ni1 O11 Cl1 -89.0(18) . . . . ?
N8 Ni1 O11 Cl1 142.9(6) . . . . ?
N7 Ni1 O11 Cl1 56.7(6) . . . . ?
N5 Ni1 O11 Cl1 -121.4(6) . . . . ?
N6 Ni1 O11 Cl1 -35.4(6) . . . . ?
C39 O13 C38 C37 -171(2) . . . . ?
C38 O13 C39 C40 -154(4) . . . . ?
